data_7712255
loop_
_publ_author_name
'Tunsrichon, Sujitra'
'Chainok, Kittipong'
'Promarak, Vinich'
'Arunlimsawat, Suangsiri'
'Youngme, Sujittra'
'Boonmak, Jaursup'

_publ_section_title
;
 Dual stimuli-responsive phosphorescence of a Pb(II) coordination polymer
 to acidic vapors and thermal treatment.
;
_journal_issue 8
_journal_name_full 'Dalton transactions (Cambridge, England : 2003)'
_journal_page_first 2209
_journal_page_last 2213
_journal_paper_doi 10.1039/d2dt04087e
_journal_volume 52
_journal_year 2023
_chemical_formula_moiety 'C14 H10 N6 O3 Pb S2'
_chemical_formula_sum 'C14 H10 N6 O3 Pb S2'
_chemical_formula_weight 581.60
_chemical_name_common
catena-(bis(\^I1/43-5-(3-pyridyl)-1,3,4-oxadiazole-2-thiolato-N,N,S))-(5-(3-pyridyl)-1,3,4-oxadiazole-2-thiolato-S)-aqua-lead(ii))
_space_group_crystal_system monoclinic
_space_group_IT_number 14
_space_group_name_Hall '-P 2yn'
_space_group_name_H-M_alt 'P 1 21/n 1'
_atom_sites_solution_hydrogens mixed
_audit_creation_method SHELXL-2014/7
_audit_update_record
;
2022-12-01 deposited with the CCDC.	2023-02-01 downloaded from the CCDC.
;
_cell_angle_alpha 90
_cell_angle_beta 101.5170(10)
_cell_angle_gamma 90
_cell_formula_units_Z 4
_cell_length_a 11.2475(2)
_cell_length_b 7.56440(10)
_cell_length_c 20.2712(4)
_cell_measurement_reflns_used 9828
_cell_measurement_temperature 296(2)
_cell_measurement_theta_max 29.605
_cell_measurement_theta_min 2.8815
_cell_volume 1689.96(5)
_computing_cell_refinement 'SAINT V8.40B (Bruker, 2016)'
_computing_data_collection 'APEX3 (Bruker, 2016)'
_computing_data_reduction 'SAINT V8.40B (Bruker, 2016)'
_computing_molecular_graphics SHELXTL
_computing_publication_material SHELXTL
_computing_structure_refinement 'SHELXL-2014/7 (Sheldrick, 2014)'
_computing_structure_solution 'SHELXL-2014/7 (Sheldrick, 2014)'
_diffrn_ambient_temperature 296(2)
_diffrn_measured_fraction_theta_full 0.997
_diffrn_measured_fraction_theta_max 0.997
_diffrn_measurement_device_type 'Bruker D8 QUEST CMOS'
_diffrn_measurement_method '\f and \w scans'
_diffrn_radiation_type MoK\a
_diffrn_radiation_wavelength 0.71073
_diffrn_reflns_av_R_equivalents 0.0382
_diffrn_reflns_av_unetI/netI 0.0205
_diffrn_reflns_Laue_measured_fraction_full 0.997
_diffrn_reflns_Laue_measured_fraction_max 0.997
_diffrn_reflns_limit_h_max 15
_diffrn_reflns_limit_h_min -15
_diffrn_reflns_limit_k_max 10
_diffrn_reflns_limit_k_min -10
_diffrn_reflns_limit_l_max 28
_diffrn_reflns_limit_l_min -28
_diffrn_reflns_number 53751
_diffrn_reflns_point_group_measured_fraction_full 0.997
_diffrn_reflns_point_group_measured_fraction_max 0.997
_diffrn_reflns_theta_full 25.242
_diffrn_reflns_theta_max 29.619
_diffrn_reflns_theta_min 2.881
_diffrn_source 'sealed x-ray tube'
_exptl_absorpt_coefficient_mu 10.260
_exptl_absorpt_correction_type multi-scan
_exptl_crystal_colour yellow
_exptl_crystal_density_diffrn 2.286
_exptl_crystal_density_method 'not measured'
_exptl_crystal_description rod
_exptl_crystal_F_000 1096
_exptl_crystal_preparation Luminescent
_exptl_transmission_factor_max 0.7459
_exptl_transmission_factor_min 0.3860
_refine_diff_density_max 0.834
_refine_diff_density_min -1.092
_refine_diff_density_rms 0.134
_refine_ls_extinction_method none
_refine_ls_goodness_of_fit_ref 1.089
_refine_ls_hydrogen_treatment constr
_refine_ls_matrix_type full
_refine_ls_number_parameters 236
_refine_ls_number_reflns 4748
_refine_ls_number_restraints 0
_refine_ls_restrained_S_all 1.089
_refine_ls_R_factor_all 0.0290
_refine_ls_R_factor_gt 0.0224
_refine_ls_shift/su_max 0.003
_refine_ls_shift/su_mean 0.000
_refine_ls_structure_factor_coef Fsqd
_refine_ls_weighting_details 'w=1/[\s^2^(Fo^2^)+(0.0207P)^2^+2.1793P] where P=(Fo^2^+2Fc^2^)/3'
_refine_ls_weighting_scheme calc
_refine_ls_wR_factor_gt 0.0518
_refine_ls_wR_factor_ref 0.0547
_reflns_Friedel_coverage 0.000
_reflns_number_gt 3953
_reflns_number_total 4748
_reflns_threshold_expression 'I > 2\s(I)'
_cod_data_source_file d2dt04087e2.cif
_cod_data_source_block 1
_cod_depositor_comments 'Adding full bibliography for 7712255.cif.'
_cod_original_sg_symbol_H-M 'P 21/n'
_cod_database_code 7712255
_shelx_shelxl_version_number 2014/7
_shelx_space_group_comment
;
The symmetry employed for this shelxl refinement is uniquely defined
by the following loop, which should always be used as a source of
symmetry information in preference to the above space-group names.
They are only intended as comments.
;

loop_
_space_group_symop_operation_xyz
'x, y, z'
'-x+1/2, y+1/2, -z+1/2'
'-x, -y, -z'
'x-1/2, -y-1/2, z-1/2'

loop_
_atom_site_label
_atom_site_type_symbol
_atom_site_fract_x
_atom_site_fract_y
_atom_site_fract_z
_atom_site_U_iso_or_equiv
_atom_site_adp_type
_atom_site_occupancy
_atom_site_site_symmetry_order
_atom_site_calc_flag
_atom_site_refinement_flags_posn
_atom_site_refinement_flags_adp
_atom_site_refinement_flags_occupancy
_atom_site_disorder_assembly
_atom_site_disorder_group
Pb1 Pb 0.38692(2) 0.75132(2) 0.47131(2) 0.02863(4) Uani 1 1 d . . . . .
S1 S 0.65253(8) 0.56903(12) 0.44715(4) 0.04208(19) Uani 1 1 d . . . . .
S2 S 0.43247(7) 1.08300(11) 0.40243(4) 0.03446(16) Uani 1 1 d . . . . .
O1 O 0.57131(17) 0.4363(3) 0.32231(10) 0.0319(4) Uani 1 1 d . . . . .
O2 O 0.44631(17) 0.9420(3) 0.28340(9) 0.0304(4) Uani 1 1 d . . . . .
O3 O 0.24612(18) 0.9223(3) 0.52795(10) 0.0366(5) Uani 1 1 d . . . . .
H3A H 0.2227 1.0115 0.5067 0.055 Uiso 1 1 d R U . . .
H3B H 0.2840 0.9547 0.5669 0.055 Uiso 1 1 d R U . . .
N1 N 0.4307(2) 0.5695(4) 0.36549(13) 0.0379(6) Uani 1 1 d . . . . .
N2 N 0.3770(2) 0.5093(4) 0.30122(13) 0.0369(6) Uani 1 1 d . . . . .
N3 N 0.3270(2) 0.2451(3) 0.11104(14) 0.0327(5) Uani 1 1 d . . . . .
N4 N 0.6245(2) 0.9692(4) 0.35043(13) 0.0413(7) Uani 1 1 d . . . . .
N5 N 0.6412(2) 0.8956(4) 0.28917(13) 0.0442(7) Uani 1 1 d . . . . .
N6 N 0.3547(3) 0.7336(4) 0.08671(19) 0.0558(9) Uani 1 1 d . . . . .
C1 C 0.5448(3) 0.5248(4) 0.37705(14) 0.0298(6) Uani 1 1 d . . . . .
C2 C 0.4625(2) 0.4314(4) 0.27838(13) 0.0278(5) Uani 1 1 d . . . . .
C3 C 0.4546(2) 0.3481(4) 0.21278(13) 0.0273(5) Uani 1 1 d . . . . .
C4 C 0.5575(3) 0.3037(5) 0.18827(16) 0.0344(6) Uani 1 1 d . . . . .
H4 H 0.6344 0.3243 0.2141 0.041 Uiso 1 1 calc R U . . .
C5 C 0.5445(3) 0.2287(4) 0.12529(17) 0.0367(7) Uani 1 1 d . . . . .
H5 H 0.6120 0.1965 0.1081 0.044 Uiso 1 1 calc R U . . .
C6 C 0.4273(3) 0.2022(4) 0.08792(15) 0.0328(6) Uani 1 1 d . . . . .
H6 H 0.4183 0.1529 0.0452 0.039 Uiso 1 1 calc R U . . .
C7 C 0.3413(3) 0.3152(4) 0.17240(14) 0.0302(6) Uani 1 1 d . . . . .
H7 H 0.2724 0.3435 0.1891 0.036 Uiso 1 1 calc R U . . .
C8 C 0.5091(2) 0.9956(4) 0.34523(13) 0.0275(5) Uani 1 1 d . . . . .
C9 C 0.5347(3) 0.8822(4) 0.25244(13) 0.0291(6) Uani 1 1 d . . . . .
C10 C 0.5006(3) 0.8167(4) 0.18365(14) 0.0282(5) Uani 1 1 d . . . . .
C11 C 0.5903(3) 0.7796(5) 0.14725(17) 0.0389(7) Uani 1 1 d . . . . .
H11 H 0.6711 0.7972 0.1677 0.047 Uiso 1 1 calc R U . . .
C12 C 0.5648(3) 0.7198(4) 0.08423(15) 0.0324(6) Uani 1 1 d . . . . .
H12 H 0.6264 0.6940 0.0612 0.039 Uiso 1 1 calc R U . . .
C13 C 0.4500(3) 0.6980(5) 0.05533(16) 0.0409(7) Uani 1 1 d . . . . .
H13 H 0.4323 0.6563 0.0113 0.049 Uiso 1 1 calc R U . . .
C14 C 0.3802(3) 0.7944(4) 0.15276(15) 0.0341(6) Uani 1 1 d . . . . .
H14 H 0.3181 0.8194 0.1755 0.041 Uiso 1 1 calc R U . . .

loop_
_atom_site_aniso_label
_atom_site_aniso_U_11
_atom_site_aniso_U_22
_atom_site_aniso_U_33
_atom_site_aniso_U_23
_atom_site_aniso_U_13
_atom_site_aniso_U_12
Pb1 0.02851(6) 0.03350(6) 0.02359(6) 0.00102(4) 0.00453(4) 0.00148(4)
S1 0.0412(4) 0.0508(5) 0.0306(4) -0.0014(3) -0.0017(3) -0.0104(4)
S2 0.0324(4) 0.0444(4) 0.0283(3) -0.0040(3) 0.0105(3) 0.0020(3)
O1 0.0263(10) 0.0416(11) 0.0272(10) -0.0039(9) 0.0038(8) 0.0006(9)
O2 0.0245(9) 0.0442(12) 0.0228(9) -0.0016(8) 0.0054(7) 0.0011(9)
O3 0.0322(11) 0.0509(13) 0.0259(10) -0.0038(9) 0.0036(8) 0.0032(10)
N1 0.0348(13) 0.0484(16) 0.0297(12) -0.0098(11) 0.0049(10) 0.0046(12)
N2 0.0312(13) 0.0481(15) 0.0303(12) -0.0076(12) 0.0034(10) 0.0049(11)
N3 0.0315(12) 0.0387(13) 0.0284(12) 0.0004(10) 0.0074(10) 0.0008(10)
N4 0.0276(12) 0.0638(19) 0.0312(13) -0.0122(13) 0.0027(10) 0.0042(12)
N5 0.0284(13) 0.070(2) 0.0334(13) -0.0167(13) 0.0039(10) 0.0063(13)
N6 0.0489(19) 0.076(3) 0.0425(18) -0.0001(15) 0.0098(15) -0.0121(16)
C1 0.0321(14) 0.0330(14) 0.0248(12) -0.0028(11) 0.0066(11) -0.0034(11)
C2 0.0276(13) 0.0297(13) 0.0259(12) 0.0015(11) 0.0051(10) 0.0001(11)
C3 0.0282(13) 0.0294(13) 0.0248(12) 0.0023(10) 0.0067(10) 0.0001(11)
C4 0.0267(14) 0.0441(16) 0.0332(15) 0.0020(13) 0.0078(12) 0.0010(12)
C5 0.0330(15) 0.0436(18) 0.0374(17) 0.0040(13) 0.0164(13) 0.0082(13)
C6 0.0409(16) 0.0333(14) 0.0261(13) -0.0001(11) 0.0111(12) 0.0030(12)
C7 0.0281(14) 0.0366(14) 0.0268(13) 0.0001(12) 0.0075(11) 0.0005(12)
C8 0.0280(13) 0.0324(14) 0.0216(12) 0.0011(10) 0.0040(10) -0.0014(11)
C9 0.0280(13) 0.0361(15) 0.0244(12) 0.0015(11) 0.0078(10) 0.0010(11)
C10 0.0269(13) 0.0338(13) 0.0246(13) 0.0013(11) 0.0067(10) 0.0002(11)
C11 0.0276(14) 0.057(2) 0.0335(16) -0.0039(14) 0.0094(12) -0.0022(13)
C12 0.0292(14) 0.0456(18) 0.0261(13) -0.0068(11) 0.0145(11) -0.0025(12)
C13 0.0460(18) 0.0525(18) 0.0260(14) -0.0048(14) 0.0120(13) -0.0141(15)
C14 0.0296(14) 0.0446(16) 0.0295(14) 0.0031(12) 0.0094(12) -0.0020(12)

loop_
_atom_type_symbol
_atom_type_description
_atom_type_scat_dispersion_real
_atom_type_scat_dispersion_imag
_atom_type_scat_source
C C 0.0033 0.0016 'International Tables Vol C Tables 4.2.6.8 and 6.1.1.4'
H H 0.0000 0.0000 'International Tables Vol C Tables 4.2.6.8 and 6.1.1.4'
N N 0.0061 0.0033 'International Tables Vol C Tables 4.2.6.8 and 6.1.1.4'
O O 0.0106 0.0060 'International Tables Vol C Tables 4.2.6.8 and 6.1.1.4'
Pb Pb -3.3944 10.1111 'International Tables Vol C Tables 4.2.6.8 and 6.1.1.4'
S S 0.1246 0.1234 'International Tables Vol C Tables 4.2.6.8 and 6.1.1.4'

loop_
_geom_angle_atom_site_label_1
_geom_angle_atom_site_label_2
_geom_angle_atom_site_label_3
_geom_angle
_geom_angle_site_symmetry_1
_geom_angle_site_symmetry_3
_geom_angle_publ_flag
O3 Pb1 N3 73.64(7) . 2 ?
O3 Pb1 N1 150.55(7) . . ?
N3 Pb1 N1 76.95(8) 2 . ?
O3 Pb1 S2 87.89(5) . . ?
N3 Pb1 S2 86.49(6) 2 . ?
N1 Pb1 S2 88.89(6) . . ?
O3 Pb1 S1 89.31(6) . 3_666 ?
N3 Pb1 S1 96.71(6) 2 3_666 ?
N1 Pb1 S1 95.58(6) . 3_666 ?
S2 Pb1 S1 174.99(2) . 3_666 ?
C1 S1 Pb1 98.11(10) . 3_666 ?
C8 S2 Pb1 98.61(10) . . ?
C2 O1 C1 103.2(2) . . ?
C9 O2 C8 103.3(2) . . ?
Pb1 O3 H3A 110.6 . . ?
Pb1 O3 H3B 109.2 . . ?
H3A O3 H3B 107.5 . . ?
C1 N1 N2 108.0(2) . . ?
C1 N1 Pb1 108.77(18) . . ?
N2 N1 Pb1 143.17(19) . . ?
C2 N2 N1 105.6(2) . . ?
C7 N3 C6 117.9(3) . . ?
C7 N3 Pb1 120.5(2) . 2_545 ?
C6 N3 Pb1 120.4(2) . 2_545 ?
C8 N4 N5 107.3(2) . . ?
C9 N5 N4 105.7(2) . . ?
C13 N6 C14 118.6(3) . . ?
N1 C1 O1 110.2(2) . . ?
N1 C1 S1 127.5(2) . . ?
O1 C1 S1 122.3(2) . . ?
N2 C2 O1 112.9(2) . . ?
N2 C2 C3 127.7(3) . . ?
O1 C2 C3 119.4(2) . . ?
C4 C3 C7 118.5(3) . . ?
C4 C3 C2 121.8(3) . . ?
C7 C3 C2 119.7(2) . . ?
C5 C4 C3 119.3(3) . . ?
C5 C4 H4 120.4 . . ?
C3 C4 H4 120.4 . . ?
C4 C5 C6 118.4(3) . . ?
C4 C5 H5 120.8 . . ?
C6 C5 H5 120.8 . . ?
N3 C6 C5 122.9(3) . . ?
N3 C6 H6 118.6 . . ?
C5 C6 H6 118.6 . . ?
N3 C7 C3 123.1(3) . . ?
N3 C7 H7 118.5 . . ?
C3 C7 H7 118.5 . . ?
N4 C8 O2 110.7(2) . . ?
N4 C8 S2 129.5(2) . . ?
O2 C8 S2 119.8(2) . . ?
N5 C9 O2 113.0(2) . . ?
N5 C9 C10 128.3(3) . . ?
O2 C9 C10 118.6(2) . . ?
C14 C10 C11 118.9(3) . . ?
C14 C10 C9 121.4(3) . . ?
C11 C10 C9 119.7(3) . . ?
C12 C11 C10 122.4(3) . . ?
C12 C11 H11 118.8 . . ?
C10 C11 H11 118.8 . . ?
C13 C12 C11 118.3(3) . . ?
C13 C12 H12 120.9 . . ?
C11 C12 H12 120.9 . . ?
C12 C13 N6 123.7(3) . . ?
C12 C13 H13 118.2 . . ?
N6 C13 H13 118.2 . . ?
C10 C14 N6 118.1(3) . . ?
C10 C14 H14 120.9 . . ?
N6 C14 H14 120.9 . . ?

loop_
_geom_bond_atom_site_label_1
_geom_bond_atom_site_label_2
_geom_bond_distance
_geom_bond_site_symmetry_2
_geom_bond_publ_flag
Pb1 O3 2.495(2) . ?
Pb1 N3 2.641(3) 2 ?
Pb1 N1 2.675(2) . ?
Pb1 S2 2.9652(8) . ?
Pb1 S1 3.0157(9) 3_666 ?
S1 C1 1.706(3) . ?
S1 Pb1 3.0157(9) 3_666 ?
S2 C8 1.710(3) . ?
O1 C2 1.363(3) . ?
O1 C1 1.378(3) . ?
O2 C9 1.355(3) . ?
O2 C8 1.371(3) . ?
O3 H3A 0.8152 . ?
O3 H3B 0.8555 . ?
N1 C1 1.303(4) . ?
N1 N2 1.398(3) . ?
N2 C2 1.289(4) . ?
N3 C7 1.332(4) . ?
N3 C6 1.345(4) . ?
N3 Pb1 2.641(3) 2_545 ?
N4 C8 1.297(4) . ?
N4 N5 1.407(3) . ?
N5 C9 1.281(4) . ?
N6 C13 1.378(5) . ?
N6 C14 1.390(5) . ?
C2 C3 1.458(4) . ?
C3 C4 1.389(4) . ?
C3 C7 1.392(4) . ?
C4 C5 1.378(5) . ?
C4 H4 0.9300 . ?
C5 C6 1.397(5) . ?
C5 H5 0.9300 . ?
C6 H6 0.9300 . ?
C7 H7 0.9300 . ?
C9 C10 1.457(4) . ?
C10 C14 1.384(4) . ?
C10 C11 1.393(4) . ?
C11 C12 1.331(4) . ?
C11 H11 0.9300 . ?
C12 C13 1.317(5) . ?
C12 H12 0.9300 . ?
C13 H13 0.9300 . ?
C14 H14 0.9300 . ?

loop_
_geom_torsion_atom_site_label_1
_geom_torsion_atom_site_label_2
_geom_torsion_atom_site_label_3
_geom_torsion_atom_site_label_4
_geom_torsion
_geom_torsion_site_symmetry_1
_geom_torsion_site_symmetry_2
_geom_torsion_site_symmetry_3
_geom_torsion_site_symmetry_4
_geom_torsion_publ_flag
C1 N1 N2 C2 0.3(4) . . . . ?
Pb1 N1 N2 C2 177.4(3) . . . . ?
C8 N4 N5 C9 -0.6(4) . . . . ?
N2 N1 C1 O1 0.4(3) . . . . ?
Pb1 N1 C1 O1 -177.81(18) . . . . ?
N2 N1 C1 S1 178.7(2) . . . . ?
Pb1 N1 C1 S1 0.5(3) . . . . ?
C2 O1 C1 N1 -0.8(3) . . . . ?
C2 O1 C1 S1 -179.2(2) . . . . ?
Pb1 S1 C1 N1 88.1(3) 3_666 . . . ?
Pb1 S1 C1 O1 -93.8(2) 3_666 . . . ?
N1 N2 C2 O1 -0.8(4) . . . . ?
N1 N2 C2 C3 -178.9(3) . . . . ?
C1 O1 C2 N2 1.0(3) . . . . ?
C1 O1 C2 C3 179.2(2) . . . . ?
N2 C2 C3 C4 165.4(3) . . . . ?
O1 C2 C3 C4 -12.6(4) . . . . ?
N2 C2 C3 C7 -13.1(5) . . . . ?
O1 C2 C3 C7 169.0(3) . . . . ?
C7 C3 C4 C5 -0.1(5) . . . . ?
C2 C3 C4 C5 -178.6(3) . . . . ?
C3 C4 C5 C6 0.8(5) . . . . ?
C7 N3 C6 C5 -0.2(5) . . . . ?
Pb1 N3 C6 C5 167.5(2) 2_545 . . . ?
C4 C5 C6 N3 -0.7(5) . . . . ?
C6 N3 C7 C3 1.0(4) . . . . ?
Pb1 N3 C7 C3 -166.7(2) 2_545 . . . ?
C4 C3 C7 N3 -0.8(5) . . . . ?
C2 C3 C7 N3 177.7(3) . . . . ?
N5 N4 C8 O2 0.5(4) . . . . ?
N5 N4 C8 S2 -179.5(2) . . . . ?
C9 O2 C8 N4 -0.2(3) . . . . ?
C9 O2 C8 S2 179.8(2) . . . . ?
Pb1 S2 C8 N4 -90.1(3) . . . . ?
Pb1 S2 C8 O2 90.0(2) . . . . ?
N4 N5 C9 O2 0.5(4) . . . . ?
N4 N5 C9 C10 178.9(3) . . . . ?
C8 O2 C9 N5 -0.2(3) . . . . ?
C8 O2 C9 C10 -178.8(3) . . . . ?
N5 C9 C10 C14 173.7(3) . . . . ?
O2 C9 C10 C14 -8.0(4) . . . . ?
N5 C9 C10 C11 -7.9(5) . . . . ?
O2 C9 C10 C11 170.4(3) . . . . ?
C14 C10 C11 C12 -1.5(5) . . . . ?
C9 C10 C11 C12 -179.9(3) . . . . ?
C10 C11 C12 C13 1.1(5) . . . . ?
C11 C12 C13 N6 -0.1(6) . . . . ?
C14 N6 C13 C12 -0.6(6) . . . . ?
C11 C10 C14 N6 0.8(5) . . . . ?
C9 C10 C14 N6 179.2(3) . . . . ?
C13 N6 C14 C10 0.2(5) . . . . ?
